data_8102268
loop_
_publ_author_name
'Agnes Bittermann'
'Benno Bildstein'
'Klaus Wurst'

_publ_section_title
;
 Crystal structure of 4,5,9,10-tetrathiocino[1,2-b;5,6-b']-diimidazolyl
 -1,3,6,8-tetraphenyl-2,7-dithione-dichloromethane (1:1), C30H20N4S6
 &#x00B7; CH2Cl2
;
_journal_issue 3
_journal_name_full 'Zeitschrift f\"ur Kristallographie - New Crystal Structures'
_journal_page_first 231
_journal_volume 223
_journal_year 2008
_chemical_formula_sum 'C31 H22 Cl2 N4 S6'
_chemical_formula_weight 713.79
_space_group_IT_number 15
_symmetry_cell_setting monoclinic
_symmetry_space_group_name_Hall '-C 2yc'
_symmetry_space_group_name_H-M 'C 1 2/c 1'
_atom_sites_solution_hydrogens geom
_atom_sites_solution_primary direct
_atom_sites_solution_secondary difmap
_audit_creation_method SHELXL-97
_cell_angle_alpha 90.00
_cell_angle_beta 92.525(2)
_cell_angle_gamma 90.00
_cell_formula_units_Z 8
_cell_length_a 21.9970(5)
_cell_length_b 13.6104(5)
_cell_length_c 23.1275(9)
_cell_measurement_reflns_used 39664
_cell_measurement_temperature 233(2)
_cell_measurement_theta_max 24.0
_cell_measurement_theta_min 1.0
_cell_volume 6917.4(4)
_computing_cell_refinement 'SCALEPACK (Otwinowski & Minor, 1997)'
_computing_data_collection 'COLLECT (Nonius, 1998)'
_computing_data_reduction
;
 DENZO (Otwinowski & Minor, 1997) and SCALEPACK 
;
_computing_molecular_graphics 'SHELXTL (Sheldrick, 1997) [4]'
_computing_publication_material SHELXL97
_computing_structure_refinement 'SHELXL97 (Sheldrick, 1997) [3]'
_computing_structure_solution 'SHELXS97 (Sheldrick, 1997) [2]'
_diffrn_ambient_temperature 233(2)
_diffrn_measured_fraction_theta_full 0.994
_diffrn_measured_fraction_theta_max 0.994
_diffrn_measurement_device_type 'Nonius KappaCCD'
_diffrn_measurement_method 'phi- and omega-scans'
_diffrn_radiation_monochromator graphite
_diffrn_radiation_source 'fine-focus sealed tube'
_diffrn_radiation_type MoK\a
_diffrn_radiation_wavelength 0.71073
_diffrn_reflns_av_R_equivalents 0.0413
_diffrn_reflns_av_sigmaI/netI 0.0434
_diffrn_reflns_limit_h_max 23
_diffrn_reflns_limit_h_min -25
_diffrn_reflns_limit_k_max 14
_diffrn_reflns_limit_k_min -15
_diffrn_reflns_limit_l_max 26
_diffrn_reflns_limit_l_min -26
_diffrn_reflns_number 16562
_diffrn_reflns_theta_full 24.00
_diffrn_reflns_theta_max 24.00
_diffrn_reflns_theta_min 1.76
_diffrn_standards_number 0
_exptl_absorpt_coefficient_mu 0.578
_exptl_absorpt_correction_type none
_exptl_crystal_colour colorless
_exptl_crystal_density_diffrn 1.371
_exptl_crystal_density_method 'not measured'
_exptl_crystal_description plate
_exptl_crystal_F_000 2928
_exptl_crystal_size_max 0.25
_exptl_crystal_size_mid 0.15
_exptl_crystal_size_min 0.06
_refine_diff_density_max 1.075
_refine_diff_density_min -0.409
_refine_diff_density_rms 0.069
_refine_ls_extinction_method none
_refine_ls_goodness_of_fit_ref 1.053
_refine_ls_hydrogen_treatment constr
_refine_ls_matrix_type full
_refine_ls_number_parameters 411
_refine_ls_number_reflns 5401
_refine_ls_number_restraints 0
_refine_ls_restrained_S_all 1.053
_refine_ls_R_factor_all 0.0782
_refine_ls_R_factor_gt 0.0541
_refine_ls_shift/su_max 0.000
_refine_ls_shift/su_mean 0.000
_refine_ls_structure_factor_coef Fsqd
_refine_ls_weighting_details 'calc w=1/[\s^2^(Fo^2^)+(0.1009P)^2^+3.5664P] where P=(Fo^2^+2Fc^2^)/3'
_refine_ls_weighting_scheme calc
_refine_ls_wR_factor_gt 0.1497
_refine_ls_wR_factor_ref 0.1633
_reflns_number_gt 3970
_reflns_number_total 5401
_reflns_threshold_expression >2sigma(I)
_cod_data_source_file 1267-2237.cff
_cod_data_source_block bit1
_cod_original_sg_symbol_H-M C2/c
_cod_database_code 8102268

loop_
_symmetry_equiv_pos_as_xyz
'x, y, z'
'-x, y, -z+1/2'
'x+1/2, y+1/2, z'
'-x+1/2, y+1/2, -z+1/2'
'-x, -y, -z'
'x, -y, z-1/2'
'-x+1/2, -y+1/2, -z'
'x+1/2, -y+1/2, z-1/2'

loop_
_atom_site_label
_atom_site_type_symbol
_atom_site_fract_x
_atom_site_fract_y
_atom_site_fract_z
_atom_site_U_iso_or_equiv
_atom_site_adp_type
_atom_site_occupancy
_atom_site_symmetry_multiplicity
_atom_site_calc_flag
_atom_site_refinement_flags
_atom_site_disorder_assembly
_atom_site_disorder_group
S1 S 0.15649(5) 0.63179(7) 0.01279(4) 0.0516(3) Uani 1 1 d . . .
S2 S 0.24348(5) 0.60974(8) -0.01527(5) 0.0646(3) Uani 1 1 d . . .
S3 S 0.23693(5) 0.49163(7) -0.06972(5) 0.0618(3) Uani 1 1 d . . .
S4 S 0.23268(4) 0.36871(7) -0.01711(4) 0.0497(3) Uani 1 1 d . . .
S5 S 0.17313(5) 0.53154(7) 0.24203(4) 0.0535(3) Uani 1 1 d . . .
S6 S -0.00276(4) 0.24216(8) -0.04850(4) 0.0560(3) Uani 1 1 d . . .
N1 N 0.17074(13) 0.59469(19) 0.13081(11) 0.0411(7) Uani 1 1 d . . .
N2 N 0.14479(12) 0.44117(19) 0.13895(10) 0.0372(6) Uani 1 1 d . . .
N3 N 0.11619(12) 0.29577(19) -0.04086(11) 0.0383(6) Uani 1 1 d . . .
N4 N 0.06352(12) 0.35784(19) 0.02767(11) 0.0367(6) Uani 1 1 d . . .
C1 C 0.16278(16) 0.5227(2) 0.17059(14) 0.0394(8) Uani 1 1 d . . .
C2 C 0.15722(16) 0.5597(3) 0.07474(13) 0.0422(8) Uani 1 1 d . . .
C3 C 0.14170(15) 0.4637(2) 0.07992(13) 0.0373(8) Uani 1 1 d . . .
C4 C 0.12222(15) 0.3951(2) 0.03487(13) 0.0363(8) Uani 1 1 d . . .
C5 C 0.15538(15) 0.3563(2) -0.00728(14) 0.0369(8) Uani 1 1 d . . .
C6 C 0.05908(16) 0.2972(2) -0.02024(13) 0.0400(8) Uani 1 1 d . . .
C7 C 0.18728(16) 0.6938(2) 0.14624(13) 0.0403(8) Uani 1 1 d . . .
C8 C 0.14440(19) 0.7665(3) 0.14120(17) 0.0586(10) Uani 1 1 d . . .
H8 H 0.1047 0.7524 0.1268 0.070 Uiso 1 1 calc . . .
C9 C 0.1603(2) 0.8612(3) 0.15767(19) 0.0645(12) Uani 1 1 d . . .
H9 H 0.1314 0.9119 0.1538 0.077 Uiso 1 1 calc . . .
C10 C 0.2169(2) 0.8811(3) 0.17923(15) 0.0573(11) Uani 1 1 d . . .
H10 H 0.2269 0.9454 0.1911 0.069 Uiso 1 1 calc . . .
C11 C 0.26007(19) 0.8083(3) 0.18394(17) 0.0595(11) Uani 1 1 d . . .
H11 H 0.2995 0.8227 0.1988 0.071 Uiso 1 1 calc . . .
C12 C 0.24517(17) 0.7140(3) 0.16672(16) 0.0519(9) Uani 1 1 d . . .
H12 H 0.2746 0.6640 0.1690 0.062 Uiso 1 1 calc . . .
C13 C 0.13716(15) 0.3443(2) 0.16312(13) 0.0386(8) Uani 1 1 d . . .
C14 C 0.09198(17) 0.3273(3) 0.20098(15) 0.0500(9) Uani 1 1 d . . .
H14 H 0.0651 0.3775 0.2109 0.060 Uiso 1 1 calc . . .
C15 C 0.0873(2) 0.2332(3) 0.22420(17) 0.0629(11) Uani 1 1 d . . .
H15 H 0.0566 0.2192 0.2500 0.076 Uiso 1 1 calc . . .
C16 C 0.1272(3) 0.1610(3) 0.2097(2) 0.0741(13) Uani 1 1 d . . .
H16 H 0.1238 0.0978 0.2257 0.089 Uiso 1 1 calc . . .
C17 C 0.1719(3) 0.1803(3) 0.1721(2) 0.0820(14) Uani 1 1 d . . .
H17A H 0.1995 0.1306 0.1628 0.098 Uiso 1 1 calc . . .
C18 C 0.1767(2) 0.2711(3) 0.14804(17) 0.0592(11) Uani 1 1 d . . .
H18 H 0.2068 0.2837 0.1214 0.071 Uiso 1 1 calc . . .
C19 C 0.13482(15) 0.2332(2) -0.08761(14) 0.0412(8) Uani 1 1 d . . .
C20 C 0.14121(19) 0.1350(3) -0.07773(16) 0.0545(10) Uani 1 1 d . . .
H20 H 0.1318 0.1083 -0.0417 0.065 Uiso 1 1 calc . . .
C21 C 0.1615(2) 0.0748(3) -0.1208(2) 0.0706(12) Uani 1 1 d . . .
H21 H 0.1661 0.0070 -0.1142 0.085 Uiso 1 1 calc . . .
C22 C 0.1749(2) 0.1142(3) -0.17329(19) 0.0731(13) Uani 1 1 d . . .
H22 H 0.1888 0.0733 -0.2027 0.088 Uiso 1 1 calc . . .
C23 C 0.1681(2) 0.2127(3) -0.18310(16) 0.0676(12) Uani 1 1 d . . .
H23 H 0.1772 0.2391 -0.2193 0.081 Uiso 1 1 calc . . .
C24 C 0.14798(19) 0.2737(3) -0.14020(16) 0.0561(10) Uani 1 1 d . . .
H24 H 0.1433 0.3415 -0.1468 0.067 Uiso 1 1 calc . . .
C25 C 0.01438(15) 0.3807(3) 0.06448(13) 0.0406(8) Uani 1 1 d . . .
C26 C -0.01825(17) 0.3053(3) 0.08878(15) 0.0519(9) Uani 1 1 d . . .
H26 H -0.0096 0.2394 0.0804 0.062 Uiso 1 1 calc . . .
C27 C -0.06400(19) 0.3292(4) 0.12580(17) 0.0649(11) Uani 1 1 d . . .
H27 H -0.0871 0.2788 0.1418 0.078 Uiso 1 1 calc . . .
C28 C -0.0760(2) 0.4241(4) 0.13923(18) 0.0712(13) Uani 1 1 d . . .
H28 H -0.1063 0.4389 0.1653 0.085 Uiso 1 1 calc . . .
C29 C -0.0437(2) 0.4988(3) 0.11456(18) 0.0663(12) Uani 1 1 d . . .
H29 H -0.0524 0.5644 0.1238 0.080 Uiso 1 1 calc . . .
C30 C 0.00170(17) 0.4786(3) 0.07607(15) 0.0481(9) Uani 1 1 d . . .
H30 H 0.0231 0.5296 0.0585 0.058 Uiso 1 1 calc . . .
C31 C -0.0060(6) 0.0241(7) 0.0838(7) 0.152(6) Uani 0.60 1 d P . .
Cl1 Cl 0.06764(18) 0.0449(2) 0.06940(14) 0.1404(12) Uani 0.60 1 d P . .
Cl2 Cl -0.0243(2) 0.0574(3) 0.15419(19) 0.1710(16) Uani 0.60 1 d P . .
C32 C 0.003(2) 0.7210(17) 0.2720(9) 0.203(14) Uani 0.40 1 d P . .
Cl3 Cl 0.0283(3) 0.6421(6) 0.2400(3) 0.170(2) Uani 0.40 1 d P . .
Cl4 Cl 0.0000 0.8378(6) 0.2500 0.265(3) Uani 0.80 2 d SP . .

loop_
_atom_site_aniso_label
_atom_site_aniso_U_11
_atom_site_aniso_U_22
_atom_site_aniso_U_33
_atom_site_aniso_U_23
_atom_site_aniso_U_13
_atom_site_aniso_U_12
S1 0.0772(7) 0.0433(5) 0.0339(5) 0.0057(4) -0.0011(5) -0.0030(5)
S2 0.0787(8) 0.0565(6) 0.0598(7) 0.0037(5) 0.0159(6) -0.0211(5)
S3 0.0793(8) 0.0560(6) 0.0519(6) 0.0066(5) 0.0244(5) -0.0072(5)
S4 0.0435(5) 0.0509(6) 0.0554(6) 0.0056(4) 0.0093(4) -0.0011(4)
S5 0.0817(7) 0.0487(6) 0.0295(5) 0.0008(4) -0.0037(4) -0.0056(5)
S6 0.0502(6) 0.0630(6) 0.0542(6) -0.0167(5) -0.0038(5) -0.0070(5)
N1 0.0565(18) 0.0370(15) 0.0294(14) 0.0002(12) -0.0042(13) -0.0051(13)
N2 0.0453(16) 0.0368(15) 0.0295(14) 0.0006(12) 0.0014(12) -0.0026(12)
N3 0.0411(16) 0.0400(15) 0.0344(15) -0.0054(12) 0.0070(13) 0.0012(13)
N4 0.0404(16) 0.0391(15) 0.0308(14) -0.0040(12) 0.0022(12) 0.0000(12)
C1 0.047(2) 0.0365(18) 0.0342(18) 0.0024(15) -0.0012(15) 0.0012(15)
C2 0.050(2) 0.048(2) 0.0284(17) 0.0013(15) -0.0007(15) -0.0064(16)
C3 0.043(2) 0.0397(18) 0.0290(17) -0.0010(14) 0.0008(14) 0.0003(15)
C4 0.044(2) 0.0333(17) 0.0320(17) 0.0024(14) 0.0041(15) -0.0019(15)
C5 0.0387(19) 0.0372(17) 0.0348(18) 0.0033(15) 0.0008(15) -0.0008(15)
C6 0.049(2) 0.0370(18) 0.0343(18) -0.0015(15) -0.0007(15) 0.0006(15)
C7 0.053(2) 0.0377(18) 0.0300(17) 0.0030(14) -0.0019(15) -0.0053(16)
C8 0.062(3) 0.053(2) 0.059(2) -0.0040(19) -0.020(2) 0.000(2)
C9 0.089(3) 0.042(2) 0.060(3) 0.0005(19) -0.015(2) 0.010(2)
C10 0.093(3) 0.044(2) 0.035(2) 0.0026(17) 0.002(2) -0.018(2)
C11 0.064(3) 0.062(3) 0.052(2) 0.000(2) 0.003(2) -0.025(2)
C12 0.051(2) 0.054(2) 0.050(2) -0.0021(18) -0.0016(18) -0.0047(18)
C13 0.048(2) 0.0356(18) 0.0325(17) 0.0024(14) -0.0013(15) -0.0003(15)
C14 0.053(2) 0.056(2) 0.042(2) 0.0065(17) 0.0031(17) -0.0020(18)
C15 0.073(3) 0.065(3) 0.051(2) 0.014(2) 0.009(2) -0.023(2)
C16 0.111(4) 0.046(2) 0.065(3) 0.012(2) 0.009(3) -0.006(3)
C17 0.114(4) 0.049(3) 0.085(3) 0.011(2) 0.031(3) 0.021(3)
C18 0.074(3) 0.049(2) 0.056(2) 0.0104(19) 0.019(2) 0.006(2)
C19 0.045(2) 0.045(2) 0.0337(18) -0.0087(15) 0.0053(15) 0.0029(15)
C20 0.068(3) 0.053(2) 0.042(2) -0.0018(18) 0.0053(19) 0.0038(19)
C21 0.097(3) 0.046(2) 0.069(3) -0.013(2) 0.007(3) 0.015(2)
C22 0.094(3) 0.074(3) 0.052(3) -0.024(2) 0.015(2) 0.020(3)
C23 0.089(3) 0.075(3) 0.040(2) -0.009(2) 0.016(2) 0.017(2)
C24 0.071(3) 0.055(2) 0.043(2) -0.0005(18) 0.0104(19) 0.0156(19)
C25 0.041(2) 0.053(2) 0.0283(17) -0.0011(15) 0.0045(15) 0.0077(16)
C26 0.056(2) 0.058(2) 0.043(2) 0.0047(18) 0.0056(18) -0.0013(19)
C27 0.059(3) 0.087(3) 0.050(2) 0.013(2) 0.017(2) -0.003(2)
C28 0.065(3) 0.101(4) 0.050(2) 0.003(2) 0.021(2) 0.021(3)
C29 0.068(3) 0.078(3) 0.053(2) -0.011(2) 0.009(2) 0.035(2)
C30 0.053(2) 0.055(2) 0.0371(19) -0.0039(16) 0.0014(17) 0.0095(18)
C31 0.136(10) 0.056(6) 0.263(18) -0.066(8) -0.006(10) -0.017(6)
Cl1 0.181(3) 0.123(2) 0.113(2) 0.0300(19) -0.033(2) 0.016(2)
Cl2 0.201(4) 0.128(3) 0.182(3) 0.000(3) -0.019(3) -0.076(3)
C32 0.38(4) 0.119(16) 0.109(18) 0.002(12) -0.03(3) -0.05(3)
Cl3 0.140(5) 0.231(7) 0.137(5) -0.001(6) -0.016(4) 0.004(4)
Cl4 0.171(5) 0.254(7) 0.369(10) 0.000 -0.009(5) 0.000

loop_
_atom_type_symbol
_atom_type_description
_atom_type_scat_dispersion_real
_atom_type_scat_dispersion_imag
_atom_type_scat_source
C C 0.0033 0.0016 'International Tables Vol C Tables 4.2.6.8 and 6.1.1.4'
H H 0.0000 0.0000 'International Tables Vol C Tables 4.2.6.8 and 6.1.1.4'
N N 0.0061 0.0033 'International Tables Vol C Tables 4.2.6.8 and 6.1.1.4'
Cl Cl 0.1484 0.1585 'International Tables Vol C Tables 4.2.6.8 and 6.1.1.4'
S S 0.1246 0.1234 'International Tables Vol C Tables 4.2.6.8 and 6.1.1.4'

loop_
_geom_angle_atom_site_label_1
_geom_angle_atom_site_label_2
_geom_angle_atom_site_label_3
_geom_angle
_geom_angle_site_symmetry_1
_geom_angle_site_symmetry_3
_geom_angle_publ_flag
C2 S1 S2 101.65(13) . . ?
S3 S2 S1 105.45(6) . . ?
S2 S3 S4 106.08(6) . . ?
C5 S4 S3 103.02(12) . . ?
C1 N1 C2 110.7(3) . . ?
C1 N1 C7 123.1(3) . . ?
C2 N1 C7 126.1(3) . . ?
C1 N2 C3 110.0(3) . . ?
C1 N2 C13 124.4(3) . . ?
C3 N2 C13 125.2(3) . . ?
C6 N3 C5 110.6(3) . . ?
C6 N3 C19 124.4(3) . . ?
C5 N3 C19 124.9(3) . . ?
C6 N4 C4 110.3(3) . . ?
C6 N4 C25 125.1(3) . . ?
C4 N4 C25 124.6(3) . . ?
N1 C1 N2 105.3(3) . . ?
N1 C1 S5 127.1(2) . . ?
N2 C1 S5 127.6(2) . . ?
C3 C2 N1 106.8(3) . . ?
C3 C2 S1 128.6(3) . . ?
N1 C2 S1 124.5(3) . . ?
C2 C3 N2 107.2(3) . . ?
C2 C3 C4 128.6(3) . . ?
N2 C3 C4 124.1(3) . . ?
C5 C4 N4 107.4(3) . . ?
C5 C4 C3 128.2(3) . . ?
N4 C4 C3 124.4(3) . . ?
C4 C5 N3 106.9(3) . . ?
C4 C5 S4 128.4(3) . . ?
N3 C5 S4 124.5(2) . . ?
N3 C6 N4 104.8(3) . . ?
N3 C6 S6 127.4(2) . . ?
N4 C6 S6 127.8(3) . . ?
C12 C7 C8 120.8(3) . . ?
C12 C7 N1 119.7(3) . . ?
C8 C7 N1 119.4(3) . . ?
C7 C8 C9 119.0(4) . . ?
C10 C9 C8 120.5(4) . . ?
C9 C10 C11 120.5(3) . . ?
C10 C11 C12 119.6(4) . . ?
C7 C12 C11 119.5(4) . . ?
C14 C13 C18 121.5(3) . . ?
C14 C13 N2 120.0(3) . . ?
C18 C13 N2 118.5(3) . . ?
C13 C14 C15 117.9(4) . . ?
C16 C15 C14 120.4(4) . . ?
C17 C16 C15 120.3(4) . . ?
C18 C17 C16 120.3(4) . . ?
C17 C18 C13 119.5(4) . . ?
C20 C19 C24 121.1(3) . . ?
C20 C19 N3 118.8(3) . . ?
C24 C19 N3 120.0(3) . . ?
C19 C20 C21 119.7(3) . . ?
C22 C21 C20 119.8(4) . . ?
C23 C22 C21 120.3(4) . . ?
C22 C23 C24 120.4(4) . . ?
C19 C24 C23 118.6(4) . . ?
C26 C25 C30 121.3(3) . . ?
C26 C25 N4 119.7(3) . . ?
C30 C25 N4 119.0(3) . . ?
C25 C26 C27 118.6(4) . . ?
C28 C27 C26 121.2(4) . . ?
C27 C28 C29 119.9(4) . . ?
C28 C29 C30 121.0(4) . . ?
C25 C30 C29 117.9(4) . . ?
Cl1 C31 Cl2 113.6(7) . . ?
C32 C32 Cl3 75(3) 2 2 ?
C32 C32 Cl3 61(2) 2 . ?
Cl3 C32 Cl3 59.0(11) 2 . ?
C32 C32 Cl4 72.2(7) 2 . ?
Cl3 C32 Cl4 135(3) 2 . ?
Cl3 C32 Cl4 124(2) . . ?
C32 Cl3 Cl3 66(2) 2 2 ?
C32 Cl3 C32 43.6(17) 2 . ?
Cl3 Cl3 C32 55.4(17) 2 . ?
C32 Cl4 C32 35.6(14) . 2 ?

loop_
_geom_bond_atom_site_label_1
_geom_bond_atom_site_label_2
_geom_bond_distance
_geom_bond_site_symmetry_2
_geom_bond_publ_flag
S1 C2 1.736(3) . ?
S1 S2 2.0693(16) . ?
S2 S3 2.0432(15) . ?
S3 S4 2.0732(13) . ?
S4 C5 1.734(3) . ?
S5 C1 1.662(3) . ?
S6 C6 1.662(4) . ?
N1 C1 1.361(4) . ?
N1 C2 1.401(4) . ?
N1 C7 1.438(4) . ?
N2 C1 1.377(4) . ?
N2 C3 1.398(4) . ?
N2 C13 1.445(4) . ?
N3 C6 1.363(4) . ?
N3 C5 1.402(4) . ?
N3 C19 1.450(4) . ?
N4 C6 1.381(4) . ?
N4 C4 1.390(4) . ?
N4 C25 1.439(4) . ?
C2 C3 1.358(5) . ?
C3 C4 1.449(4) . ?
C4 C5 1.350(4) . ?
C7 C12 1.367(5) . ?
C7 C8 1.368(5) . ?
C8 C9 1.384(6) . ?
C9 C10 1.348(6) . ?
C10 C11 1.373(6) . ?
C11 C12 1.379(5) . ?
C13 C14 1.373(5) . ?
C13 C18 1.378(5) . ?
C14 C15 1.395(5) . ?
C15 C16 1.369(6) . ?
C16 C17 1.367(7) . ?
C17 C18 1.361(6) . ?
C19 C20 1.362(5) . ?
C19 C24 1.378(5) . ?
C20 C21 1.378(5) . ?
C21 C22 1.371(6) . ?
C22 C23 1.367(6) . ?
C23 C24 1.382(5) . ?
C25 C26 1.386(5) . ?
C25 C30 1.389(5) . ?
C26 C27 1.388(5) . ?
C27 C28 1.357(6) . ?
C28 C29 1.378(6) . ?
C29 C30 1.394(5) . ?
C31 Cl1 1.693(14) . ?
C31 Cl2 1.752(16) . ?
C32 C32 1.02(4) 2 ?
C32 Cl3 1.30(3) 2 ?
C32 Cl3 1.43(3) . ?
C32 Cl4 1.67(2) . ?
Cl3 C32 1.30(3) 2 ?
Cl3 Cl3 1.349(12) 2 ?
Cl4 C32 1.67(2) 2 ?

loop_
_geom_torsion_atom_site_label_1
_geom_torsion_atom_site_label_2
_geom_torsion_atom_site_label_3
_geom_torsion_atom_site_label_4
_geom_torsion
_geom_torsion_site_symmetry_1
_geom_torsion_site_symmetry_2
_geom_torsion_site_symmetry_3
_geom_torsion_site_symmetry_4
_geom_torsion_publ_flag
C2 S1 S2 S3 90.50(13) . . . . ?
S1 S2 S3 S4 -77.08(7) . . . . ?
S2 S3 S4 C5 88.54(13) . . . . ?
C2 N1 C1 N2 0.8(4) . . . . ?
C7 N1 C1 N2 177.3(3) . . . . ?
C2 N1 C1 S5 -179.6(3) . . . . ?
C7 N1 C1 S5 -3.1(5) . . . . ?
C3 N2 C1 N1 -0.1(4) . . . . ?
C13 N2 C1 N1 173.4(3) . . . . ?
C3 N2 C1 S5 -179.7(3) . . . . ?
C13 N2 C1 S5 -6.2(5) . . . . ?
C1 N1 C2 C3 -1.2(4) . . . . ?
C7 N1 C2 C3 -177.6(3) . . . . ?
C1 N1 C2 S1 175.1(3) . . . . ?
C7 N1 C2 S1 -1.4(5) . . . . ?
S2 S1 C2 C3 -90.1(3) . . . . ?
S2 S1 C2 N1 94.5(3) . . . . ?
N1 C2 C3 N2 1.0(4) . . . . ?
S1 C2 C3 N2 -175.0(3) . . . . ?
N1 C2 C3 C4 178.1(3) . . . . ?
S1 C2 C3 C4 2.1(6) . . . . ?
C1 N2 C3 C2 -0.6(4) . . . . ?
C13 N2 C3 C2 -174.0(3) . . . . ?
C1 N2 C3 C4 -177.8(3) . . . . ?
C13 N2 C3 C4 8.7(5) . . . . ?
C6 N4 C4 C5 -1.7(4) . . . . ?
C25 N4 C4 C5 179.3(3) . . . . ?
C6 N4 C4 C3 177.9(3) . . . . ?
C25 N4 C4 C3 -1.2(5) . . . . ?
C2 C3 C4 C5 69.1(5) . . . . ?
N2 C3 C4 C5 -114.3(4) . . . . ?
C2 C3 C4 N4 -110.3(4) . . . . ?
N2 C3 C4 N4 66.3(4) . . . . ?
N4 C4 C5 N3 0.7(3) . . . . ?
C3 C4 C5 N3 -178.8(3) . . . . ?
N4 C4 C5 S4 -174.8(2) . . . . ?
C3 C4 C5 S4 5.7(5) . . . . ?
C6 N3 C5 C4 0.5(4) . . . . ?
C19 N3 C5 C4 -174.2(3) . . . . ?
C6 N3 C5 S4 176.2(2) . . . . ?
C19 N3 C5 S4 1.6(4) . . . . ?
S3 S4 C5 C4 -90.6(3) . . . . ?
S3 S4 C5 N3 94.6(3) . . . . ?
C5 N3 C6 N4 -1.4(3) . . . . ?
C19 N3 C6 N4 173.3(3) . . . . ?
C5 N3 C6 S6 176.1(3) . . . . ?
C19 N3 C6 S6 -9.2(5) . . . . ?
C4 N4 C6 N3 1.9(3) . . . . ?
C25 N4 C6 N3 -179.1(3) . . . . ?
C4 N4 C6 S6 -175.6(3) . . . . ?
C25 N4 C6 S6 3.4(5) . . . . ?
C1 N1 C7 C12 72.8(4) . . . . ?
C2 N1 C7 C12 -111.2(4) . . . . ?
C1 N1 C7 C8 -106.0(4) . . . . ?
C2 N1 C7 C8 70.0(5) . . . . ?
C12 C7 C8 C9 -0.6(6) . . . . ?
N1 C7 C8 C9 178.2(3) . . . . ?
C7 C8 C9 C10 -1.1(6) . . . . ?
C8 C9 C10 C11 1.5(6) . . . . ?
C9 C10 C11 C12 -0.3(6) . . . . ?
C8 C7 C12 C11 1.7(5) . . . . ?
N1 C7 C12 C11 -177.1(3) . . . . ?
C10 C11 C12 C7 -1.3(6) . . . . ?
C1 N2 C13 C14 66.3(4) . . . . ?
C3 N2 C13 C14 -121.2(4) . . . . ?
C1 N2 C13 C18 -112.5(4) . . . . ?
C3 N2 C13 C18 60.0(5) . . . . ?
C18 C13 C14 C15 0.3(6) . . . . ?
N2 C13 C14 C15 -178.6(3) . . . . ?
C13 C14 C15 C16 0.6(6) . . . . ?
C14 C15 C16 C17 -0.3(7) . . . . ?
C15 C16 C17 C18 -1.0(8) . . . . ?
C16 C17 C18 C13 1.8(8) . . . . ?
C14 C13 C18 C17 -1.5(7) . . . . ?
N2 C13 C18 C17 177.4(4) . . . . ?
C6 N3 C19 C20 -71.8(4) . . . . ?
C5 N3 C19 C20 102.2(4) . . . . ?
C6 N3 C19 C24 110.8(4) . . . . ?
C5 N3 C19 C24 -75.3(4) . . . . ?
C24 C19 C20 C21 0.4(6) . . . . ?
N3 C19 C20 C21 -177.1(4) . . . . ?
C19 C20 C21 C22 -0.2(7) . . . . ?
C20 C21 C22 C23 -0.2(8) . . . . ?
C21 C22 C23 C24 0.3(8) . . . . ?
C20 C19 C24 C23 -0.2(6) . . . . ?
N3 C19 C24 C23 177.2(4) . . . . ?
C22 C23 C24 C19 -0.2(7) . . . . ?
C6 N4 C25 C26 53.6(5) . . . . ?
C4 N4 C25 C26 -127.5(4) . . . . ?
C6 N4 C25 C30 -128.0(4) . . . . ?
C4 N4 C25 C30 50.9(4) . . . . ?
C30 C25 C26 C27 -0.6(6) . . . . ?
N4 C25 C26 C27 177.7(3) . . . . ?
C25 C26 C27 C28 -1.5(6) . . . . ?
C26 C27 C28 C29 2.0(7) . . . . ?
C27 C28 C29 C30 -0.5(7) . . . . ?
C26 C25 C30 C29 2.1(5) . . . . ?
N4 C25 C30 C29 -176.3(3) . . . . ?
C28 C29 C30 C25 -1.6(6) . . . . ?
Cl3 C32 Cl3 C32 90(5) 2 . . 2 ?
Cl4 C32 Cl3 C32 -37(2) . . . 2 ?
C32 C32 Cl3 Cl3 -90(5) 2 . . 2 ?
Cl4 C32 Cl3 Cl3 -127(3) . . . 2 ?
Cl3 C32 Cl4 C32 -45(2) 2 . . 2 ?
Cl3 C32 Cl4 C32 33(3) . . . 2 ?
